data_4117339
loop_
_publ_author_name
'Tsuneo Imamoto'
'Ken Tamura'
'Zhenfeng Zhang'
'Yumi Horiuchi'
'Masashi Sugiya'
'Kazuhiro Yoshida'
'Akira Yanagisawa'
'Ilya D. Gridnev'

_publ_contact_author_address
;Department of Chemistry
Graduate School of Science
Chiba University
Yayoi-cho, Inage-ku, Chiba 263-8522
Japan
;
_publ_contact_author_email imamoto@faculty.chiba-u.jp
_publ_contact_author_fax +81-43-290-2791
_publ_contact_author_name 'Tsuneo Imamoto'
_publ_contact_author_phone +81-43-290-2791
_publ_section_title
;
 Rigid P-Chiral Phosphine Ligands with tert-Butylmethylphosphino Groups
 for Rhodium-Catalyzed Asymmetric Hydrogenation of Functionalized Alkenes
;
_journal_name_full 'Journal of the American Chemical Society'
_journal_page_first 1754
_journal_page_last 1769
_journal_paper_doi 10.1021/ja209700j
_journal_volume 134
_journal_year 2012
_chemical_formula_moiety
;
'C26 H40 F6 N2 P2 Rh Sb, C4 H9 Cl'
;
_chemical_formula_sum 'C30 H49 Cl F6 N2 P2 Rh Sb'
_chemical_formula_weight 873.76
_chemical_name_systematic
; 
 ? 
;
_space_group_IT_number 19
_symmetry_cell_setting orthorhombic
_symmetry_space_group_name_Hall 'P 2ac 2ab'
_symmetry_space_group_name_H-M 'P 21 21 21'
_atom_sites_solution_hydrogens geom
_atom_sites_solution_primary direct
_atom_sites_solution_secondary difmap
_audit_creation_method SHELXL-97
_cell_angle_alpha 90.00
_cell_angle_beta 90.00
_cell_angle_gamma 90.00
_cell_formula_units_Z 4
_cell_length_a 9.110(9)
_cell_length_b 16.152(15)
_cell_length_c 24.27(2)
_cell_measurement_reflns_used 3472
_cell_measurement_temperature 173
_cell_measurement_theta_max 22.03
_cell_measurement_theta_min 2.39
_cell_volume 3571(6)
_computing_cell_refinement 'Bruker SAINT'
_computing_data_collection 'Bruker APEX2'
_computing_data_reduction 'Bruker SAINT'
_computing_molecular_graphics 'Bruker SHELXTL'
_computing_publication_material 'Bruker SHELXTL'
_computing_structure_refinement 'SHELXL-97 (Sheldrick, 2008)'
_computing_structure_solution 'SHELXS-97 (Sheldrick, 2008)'
_diffrn_ambient_temperature 173
_diffrn_detector_area_resol_mean 8.333
_diffrn_measured_fraction_theta_full 0.998
_diffrn_measured_fraction_theta_max 0.994
_diffrn_measurement_device_type 'Bruker APEX-II CCD'
_diffrn_measurement_method '\f and \w scans'
_diffrn_radiation_monochromator graphite
_diffrn_radiation_source 'fine-focus sealed tube'
_diffrn_radiation_type MoK\a
_diffrn_radiation_wavelength 0.71073
_diffrn_reflns_av_R_equivalents 0.0473
_diffrn_reflns_av_sigmaI/netI 0.0645
_diffrn_reflns_limit_h_max 11
_diffrn_reflns_limit_h_min -11
_diffrn_reflns_limit_k_max 17
_diffrn_reflns_limit_k_min -19
_diffrn_reflns_limit_l_max 29
_diffrn_reflns_limit_l_min -24
_diffrn_reflns_number 18334
_diffrn_reflns_theta_full 25.00
_diffrn_reflns_theta_max 25.98
_diffrn_reflns_theta_min 1.68
_exptl_absorpt_coefficient_mu 1.437
_exptl_absorpt_correction_T_max 0.9447
_exptl_absorpt_correction_T_min 0.6724
_exptl_absorpt_correction_type empirical
_exptl_absorpt_process_details
;
SADABS Sheldrick 1996
;
_exptl_crystal_colour red
_exptl_crystal_density_diffrn 1.625
_exptl_crystal_description prism
_exptl_crystal_F_000 1760
_exptl_crystal_size_max 0.30
_exptl_crystal_size_mid 0.10
_exptl_crystal_size_min 0.04
_refine_diff_density_max 0.537
_refine_diff_density_min -0.613
_refine_diff_density_rms 0.088
_refine_ls_abs_structure_details 'Flack H D (1983), Acta Cryst. A39, 876-881'
_refine_ls_abs_structure_Flack 0.010(19)
_refine_ls_extinction_method none
_refine_ls_goodness_of_fit_ref 1.154
_refine_ls_hydrogen_treatment constr
_refine_ls_matrix_type full
_refine_ls_number_parameters 398
_refine_ls_number_reflns 6918
_refine_ls_number_restraints 0
_refine_ls_restrained_S_all 1.154
_refine_ls_R_factor_all 0.0552
_refine_ls_R_factor_gt 0.0386
_refine_ls_shift/su_max 0.001
_refine_ls_shift/su_mean 0.000
_refine_ls_structure_factor_coef Fsqd
_refine_ls_weighting_details 'calc w=1/[\s^2^(Fo^2^)+(0.0000P)^2^+0.0000P] where P=(Fo^2^+2Fc^2^)/3'
_refine_ls_weighting_scheme calc
_refine_ls_wR_factor_gt 0.0497
_refine_ls_wR_factor_ref 0.0531
_reflns_number_gt 5679
_reflns_number_total 6918
_reflns_threshold_expression >2sigma(I)
_cod_data_source_file ja209700j_si_001.cif
_cod_data_source_block yoshida23_p212121_2
_cod_database_code 4117339

loop_
_symmetry_equiv_pos_as_xyz
'x, y, z'
'-x+1/2, -y, z+1/2'
'-x, y+1/2, -z+1/2'
'x+1/2, -y+1/2, -z'

loop_
_atom_site_label
_atom_site_type_symbol
_atom_site_fract_x
_atom_site_fract_y
_atom_site_fract_z
_atom_site_U_iso_or_equiv
_atom_site_adp_type
_atom_site_occupancy
_atom_site_symmetry_multiplicity
_atom_site_calc_flag
_atom_site_refinement_flags
C1 C 0.7951(5) 0.6599(3) 0.11666(19) 0.0365(14) Uani 1 1 d .
H1A H 0.8755 0.6230 0.1275 0.055 Uiso 1 1 calc R
H1B H 0.8196 0.7169 0.1269 0.055 Uiso 1 1 calc R
H1C H 0.7805 0.6565 0.0767 0.055 Uiso 1 1 calc R
C2 C 0.6646(6) 0.6395(3) 0.22689(18) 0.0321(13) Uani 1 1 d .
C3 C 0.6670(6) 0.7305(3) 0.24310(18) 0.0430(15) Uani 1 1 d .
H3A H 0.5691 0.7544 0.2379 0.064 Uiso 1 1 calc R
H3B H 0.7378 0.7602 0.2200 0.064 Uiso 1 1 calc R
H3C H 0.6958 0.7356 0.2819 0.064 Uiso 1 1 calc R
C4 C 0.8116(6) 0.6011(4) 0.2439(2) 0.0583(19) Uani 1 1 d .
H4A H 0.8239 0.6062 0.2839 0.088 Uiso 1 1 calc R
H4B H 0.8918 0.6301 0.2252 0.088 Uiso 1 1 calc R
H4C H 0.8129 0.5425 0.2336 0.088 Uiso 1 1 calc R
C5 C 0.5390(6) 0.5954(3) 0.2559(2) 0.0519(18) Uani 1 1 d .
H5A H 0.5476 0.6036 0.2958 0.078 Uiso 1 1 calc R
H5B H 0.5430 0.5361 0.2476 0.078 Uiso 1 1 calc R
H5C H 0.4452 0.6181 0.2431 0.078 Uiso 1 1 calc R
C6 C 0.6311(5) 0.5170(3) 0.14263(16) 0.0235(11) Uani 1 1 d .
C7 C 0.7405(6) 0.3907(3) 0.14836(19) 0.0293(12) Uani 1 1 d .
C8 C 0.8663(6) 0.3408(3) 0.15646(18) 0.0422(14) Uani 1 1 d .
H8 H 0.9589 0.3657 0.1633 0.051 Uiso 1 1 calc R
C9 C 0.8541(7) 0.2569(3) 0.15440(18) 0.0424(14) Uani 1 1 d .
H9 H 0.9386 0.2234 0.1597 0.051 Uiso 1 1 calc R
C10 C 0.7191(7) 0.2199(3) 0.1446(2) 0.0487(17) Uani 1 1 d .
H10 H 0.7136 0.1613 0.1427 0.058 Uiso 1 1 calc R
C11 C 0.5958(7) 0.2647(3) 0.13773(19) 0.0427(14) Uani 1 1 d .
H11 H 0.5044 0.2379 0.1316 0.051 Uiso 1 1 calc R
C12 C 0.6036(6) 0.3516(3) 0.13978(18) 0.0300(12) Uani 1 1 d .
C13 C 0.4949(5) 0.4781(3) 0.13090(19) 0.0267(11) Uani 1 1 d .
C14 C 0.1845(5) 0.4972(3) 0.1435(2) 0.0449(16) Uani 1 1 d .
H14A H 0.1909 0.4370 0.1389 0.067 Uiso 1 1 calc R
H14B H 0.0946 0.5176 0.1260 0.067 Uiso 1 1 calc R
H14C H 0.1827 0.5107 0.1829 0.067 Uiso 1 1 calc R
C15 C 0.3242(5) 0.5267(3) 0.03587(18) 0.0364(13) Uani 1 1 d .
C16 C 0.4712(6) 0.5505(4) 0.00991(19) 0.0508(17) Uani 1 1 d .
H16A H 0.4670 0.5411 -0.0299 0.076 Uiso 1 1 calc R
H16B H 0.5495 0.5167 0.0260 0.076 Uiso 1 1 calc R
H16C H 0.4912 0.6092 0.0171 0.076 Uiso 1 1 calc R
C17 C 0.2891(6) 0.4347(3) 0.0236(2) 0.0566(18) Uani 1 1 d .
H17A H 0.2910 0.4254 -0.0163 0.085 Uiso 1 1 calc R
H17B H 0.1915 0.4211 0.0379 0.085 Uiso 1 1 calc R
H17C H 0.3626 0.3993 0.0413 0.085 Uiso 1 1 calc R
C18 C 0.2025(6) 0.5792(3) 0.0111(2) 0.0529(18) Uani 1 1 d .
H18A H 0.2270 0.6379 0.0152 0.079 Uiso 1 1 calc R
H18B H 0.1100 0.5675 0.0303 0.079 Uiso 1 1 calc R
H18C H 0.1919 0.5659 -0.0281 0.079 Uiso 1 1 calc R
C19 C 0.4660(5) 0.8165(3) 0.1385(2) 0.0356(13) Uani 1 1 d .
H19 H 0.5560 0.8033 0.1562 0.043 Uiso 1 1 calc R
C20 C 0.4566(6) 0.7968(3) 0.0848(2) 0.0383(15) Uani 1 1 d .
H20 H 0.5397 0.7706 0.0688 0.046 Uiso 1 1 calc R
C21 C 0.3281(6) 0.8121(3) 0.04757(19) 0.0490(16) Uani 1 1 d .
H21A H 0.3378 0.7757 0.0149 0.059 Uiso 1 1 calc R
H21B H 0.3329 0.8700 0.0345 0.059 Uiso 1 1 calc R
C22 C 0.1770(6) 0.7977(3) 0.0730(2) 0.0488(17) Uani 1 1 d .
H22A H 0.1477 0.8476 0.0940 0.059 Uiso 1 1 calc R
H22B H 0.1044 0.7893 0.0432 0.059 Uiso 1 1 calc R
C23 C 0.1741(5) 0.7241(3) 0.1108(2) 0.0382(14) Uani 1 1 d .
H23 H 0.1512 0.6721 0.0946 0.046 Uiso 1 1 calc R
C24 C 0.2011(5) 0.7244(3) 0.1660(2) 0.0432(15) Uani 1 1 d .
H24 H 0.1902 0.6729 0.1844 0.052 Uiso 1 1 calc R
C25 C 0.2457(6) 0.7956(4) 0.2007(2) 0.0550(18) Uani 1 1 d .
H25A H 0.2925 0.7739 0.2345 0.066 Uiso 1 1 calc R
H25B H 0.1561 0.8259 0.2120 0.066 Uiso 1 1 calc R
C26 C 0.3505(7) 0.8571(3) 0.1739(2) 0.0514(15) Uani 1 1 d .
H26A H 0.2932 0.8961 0.1510 0.062 Uiso 1 1 calc R
H26B H 0.3997 0.8896 0.2032 0.062 Uiso 1 1 calc R
C27 C 0.6023(10) 0.5566(5) 0.4156(2) 0.109(3) Uani 1 1 d .
H27A H 0.5013 0.5774 0.4178 0.164 Uiso 1 1 calc R
H27B H 0.6038 0.4976 0.4249 0.164 Uiso 1 1 calc R
H27C H 0.6397 0.5643 0.3781 0.164 Uiso 1 1 calc R
C28 C 0.6871(12) 0.5985(7) 0.4512(3) 0.152(5) Uani 1 1 d .
H28 H 0.7734 0.5613 0.4451 0.182 Uiso 1 1 calc R
C29 C 0.7694(12) 0.6706(7) 0.4420(4) 0.154(4) Uani 1 1 d .
H29A H 0.8126 0.6628 0.4050 0.184 Uiso 1 1 calc R
H29B H 0.6950 0.7149 0.4378 0.184 Uiso 1 1 calc R
C30 C 0.8764(12) 0.7056(6) 0.4715(4) 0.189(5) Uani 1 1 d .
H30A H 0.8437 0.7125 0.5097 0.283 Uiso 1 1 calc R
H30B H 0.9005 0.7598 0.4558 0.283 Uiso 1 1 calc R
H30C H 0.9636 0.6701 0.4706 0.283 Uiso 1 1 calc R
Cl1 Cl 0.6640(2) 0.56577(14) 0.52105(6) 0.1036(7) Uani 1 1 d .
F1 F 0.1464(4) 0.36665(17) 0.35964(11) 0.0605(9) Uani 1 1 d .
F2 F 0.0389(4) 0.4193(2) 0.26587(13) 0.0825(13) Uani 1 1 d .
F3 F 0.1464(4) 0.56646(16) 0.28358(10) 0.0485(8) Uani 1 1 d .
F4 F 0.2533(5) 0.5130(2) 0.37706(14) 0.1028(14) Uani 1 1 d .
F5 F -0.0257(4) 0.4945(2) 0.35710(15) 0.0914(14) Uani 1 1 d .
F6 F 0.3162(4) 0.4368(2) 0.28574(15) 0.0865(13) Uani 1 1 d .
N1 N 0.7529(4) 0.4744(2) 0.15030(14) 0.0268(9) Uani 1 1 d .
N2 N 0.4783(4) 0.3973(2) 0.13089(16) 0.0316(10) Uani 1 1 d .
P1 P 0.63005(14) 0.62909(7) 0.15121(5) 0.0251(3) Uani 1 1 d .
P2 P 0.34185(14) 0.54554(8) 0.11178(5) 0.0287(3) Uani 1 1 d .
Rh1 Rh 0.40421(4) 0.67879(2) 0.127400(15) 0.02704(10) Uani 1 1 d .
Sb1 Sb 0.14579(4) 0.46641(2) 0.321620(14) 0.03499(10) Uani 1 1 d .

loop_
_atom_site_aniso_label
_atom_site_aniso_U_11
_atom_site_aniso_U_22
_atom_site_aniso_U_33
_atom_site_aniso_U_23
_atom_site_aniso_U_13
_atom_site_aniso_U_12
C1 0.025(3) 0.028(3) 0.056(4) 0.005(3) 0.012(3) 0.002(2)
C2 0.037(3) 0.028(3) 0.032(3) 0.000(2) -0.002(3) 0.008(3)
C3 0.050(4) 0.045(4) 0.034(3) -0.005(3) -0.010(3) 0.002(3)
C4 0.054(5) 0.062(5) 0.059(4) -0.021(3) -0.031(3) 0.024(3)
C5 0.070(5) 0.061(5) 0.024(3) 0.004(3) 0.000(3) -0.007(3)
C6 0.024(3) 0.026(3) 0.021(2) 0.0009(19) -0.001(2) 0.004(2)
C7 0.035(3) 0.022(3) 0.031(3) -0.002(2) 0.002(3) 0.006(2)
C8 0.038(3) 0.032(3) 0.057(3) 0.004(2) -0.004(3) 0.005(3)
C9 0.045(4) 0.029(3) 0.053(3) -0.001(3) 0.002(3) 0.012(3)
C10 0.074(5) 0.019(3) 0.054(4) 0.005(3) -0.004(3) 0.004(3)
C11 0.055(4) 0.028(3) 0.046(3) 0.003(3) -0.009(3) -0.004(3)
C12 0.035(3) 0.023(3) 0.032(3) 0.004(2) -0.001(3) -0.001(2)
C13 0.032(3) 0.021(3) 0.027(3) -0.001(2) -0.002(2) -0.006(2)
C14 0.028(3) 0.043(4) 0.064(4) 0.016(3) -0.001(3) -0.007(2)
C15 0.038(3) 0.038(3) 0.033(3) 0.002(3) -0.007(3) 0.000(3)
C16 0.058(4) 0.063(5) 0.031(3) -0.004(3) 0.008(3) -0.001(3)
C17 0.075(5) 0.037(4) 0.057(4) -0.003(3) -0.026(3) 0.003(3)
C18 0.063(5) 0.052(4) 0.043(4) 0.000(3) -0.020(3) 0.012(3)
C19 0.039(3) 0.028(3) 0.040(3) 0.001(3) -0.003(2) 0.007(3)
C20 0.045(4) 0.024(3) 0.047(4) 0.004(3) 0.006(3) 0.005(3)
C21 0.067(5) 0.033(3) 0.047(4) 0.008(3) -0.012(3) 0.004(3)
C22 0.055(4) 0.047(4) 0.045(4) 0.007(3) -0.014(3) 0.025(3)
C23 0.028(3) 0.042(4) 0.045(4) 0.004(3) -0.003(3) 0.009(3)
C24 0.024(3) 0.049(4) 0.057(4) 0.006(3) 0.013(3) 0.015(3)
C25 0.049(4) 0.074(5) 0.042(4) 0.003(3) 0.004(3) 0.036(4)
C26 0.061(4) 0.040(3) 0.053(4) -0.010(3) -0.012(4) 0.023(3)
C27 0.162(9) 0.116(7) 0.050(5) 0.013(4) -0.018(5) 0.011(7)
C28 0.199(13) 0.200(12) 0.056(6) 0.055(6) -0.061(7) -0.080(9)
C29 0.131(10) 0.165(12) 0.166(10) 0.033(9) -0.056(8) -0.053(9)
C30 0.177(12) 0.189(12) 0.199(11) 0.029(9) -0.087(11) -0.060(10)
Cl1 0.0917(16) 0.169(2) 0.0503(11) 0.0067(11) -0.0081(11) 0.0179(15)
F1 0.070(2) 0.0375(19) 0.074(2) 0.0227(15) 0.014(2) -0.0021(18)
F2 0.104(3) 0.082(3) 0.062(2) -0.004(2) -0.014(2) -0.057(2)
F3 0.059(2) 0.0309(17) 0.0552(19) 0.0136(13) -0.0159(18) -0.0013(17)
F4 0.168(4) 0.061(3) 0.079(2) 0.020(2) -0.075(3) -0.041(2)
F5 0.094(3) 0.095(3) 0.086(3) 0.031(2) 0.041(2) 0.047(2)
F6 0.057(3) 0.061(3) 0.142(3) 0.049(2) 0.039(2) 0.014(2)
N1 0.026(2) 0.020(2) 0.034(2) 0.003(2) -0.0005(19) 0.002(2)
N2 0.031(3) 0.027(3) 0.036(3) 0.003(2) -0.004(2) -0.0059(19)
P1 0.0224(8) 0.0218(7) 0.0311(7) 0.0007(5) 0.0004(6) 0.0010(6)
P2 0.0217(7) 0.0297(8) 0.0348(7) 0.0053(6) -0.0026(6) -0.0027(7)
Rh1 0.0222(2) 0.0257(2) 0.0332(2) 0.00422(19) 0.00085(19) 0.00348(18)
Sb1 0.0369(2) 0.0266(2) 0.0414(2) 0.00389(17) -0.00365(19) -0.00349(18)

loop_
_atom_type_symbol
_atom_type_description
_atom_type_scat_dispersion_real
_atom_type_scat_dispersion_imag
_atom_type_scat_source
C C 0.0033 0.0016 'International Tables Vol C Tables 4.2.6.8 and 6.1.1.4'
H H 0.0000 0.0000 'International Tables Vol C Tables 4.2.6.8 and 6.1.1.4'
N N 0.0061 0.0033 'International Tables Vol C Tables 4.2.6.8 and 6.1.1.4'
F F 0.0171 0.0103 'International Tables Vol C Tables 4.2.6.8 and 6.1.1.4'
P P 0.1023 0.0942 'International Tables Vol C Tables 4.2.6.8 and 6.1.1.4'
Cl Cl 0.1484 0.1585 'International Tables Vol C Tables 4.2.6.8 and 6.1.1.4'
Rh Rh -1.1178 0.9187 'International Tables Vol C Tables 4.2.6.8 and 6.1.1.4'
Sb Sb -0.5866 1.5461 'International Tables Vol C Tables 4.2.6.8 and 6.1.1.4'

loop_
_geom_angle_atom_site_label_1
_geom_angle_atom_site_label_2
_geom_angle_atom_site_label_3
_geom_angle
P1 C1 H1A 109.5
P1 C1 H1B 109.5
H1A C1 H1B 109.5
P1 C1 H1C 109.5
H1A C1 H1C 109.5
H1B C1 H1C 109.5
C5 C2 C3 110.1(4)
C5 C2 C4 110.1(4)
C3 C2 C4 108.0(4)
C5 C2 P1 106.6(4)
C3 C2 P1 110.1(3)
C4 C2 P1 112.0(4)
C2 C3 H3A 109.5
C2 C3 H3B 109.5
H3A C3 H3B 109.5
C2 C3 H3C 109.5
H3A C3 H3C 109.5
H3B C3 H3C 109.5
C2 C4 H4A 109.5
C2 C4 H4B 109.5
H4A C4 H4B 109.5
C2 C4 H4C 109.5
H4A C4 H4C 109.5
H4B C4 H4C 109.5
C2 C5 H5A 109.5
C2 C5 H5B 109.5
H5A C5 H5B 109.5
C2 C5 H5C 109.5
H5A C5 H5C 109.5
H5B C5 H5C 109.5
N1 C6 C13 122.2(4)
N1 C6 P1 120.5(3)
C13 C6 P1 117.2(3)
N1 C7 C12 121.6(4)
N1 C7 C8 119.8(5)
C12 C7 C8 118.7(4)
C9 C8 C7 119.8(5)
C9 C8 H8 120.1
C7 C8 H8 120.1
C8 C9 C10 120.5(5)
C8 C9 H9 119.7
C10 C9 H9 119.7
C11 C10 C9 121.9(5)
C11 C10 H10 119.0
C9 C10 H10 119.0
C10 C11 C12 119.3(5)
C10 C11 H11 120.3
C12 C11 H11 120.3
N2 C12 C11 119.2(5)
N2 C12 C7 121.0(4)
C11 C12 C7 119.7(5)
N2 C13 C6 122.7(4)
N2 C13 P2 120.3(4)
C6 C13 P2 117.0(4)
P2 C14 H14A 109.5
P2 C14 H14B 109.5
H14A C14 H14B 109.5
P2 C14 H14C 109.5
H14A C14 H14C 109.5
H14B C14 H14C 109.5
C18 C15 C16 109.6(4)
C18 C15 C17 108.0(4)
C16 C15 C17 110.0(5)
C18 C15 P2 111.1(4)
C16 C15 P2 106.8(3)
C17 C15 P2 111.3(4)
C15 C16 H16A 109.5
C15 C16 H16B 109.5
H16A C16 H16B 109.5
C15 C16 H16C 109.5
H16A C16 H16C 109.5
H16B C16 H16C 109.5
C15 C17 H17A 109.5
C15 C17 H17B 109.5
H17A C17 H17B 109.5
C15 C17 H17C 109.5
H17A C17 H17C 109.5
H17B C17 H17C 109.5
C15 C18 H18A 109.5
C15 C18 H18B 109.5
H18A C18 H18B 109.5
C15 C18 H18C 109.5
H18A C18 H18C 109.5
H18B C18 H18C 109.5
C20 C19 C26 127.7(5)
C20 C19 Rh1 69.1(3)
C26 C19 Rh1 108.3(3)
C20 C19 H19 116.2
C26 C19 H19 116.2
Rh1 C19 H19 92.7
C19 C20 C21 126.5(5)
C19 C20 Rh1 76.4(3)
C21 C20 Rh1 104.7(3)
C19 C20 H20 116.8
C21 C20 H20 116.8
Rh1 C20 H20 88.8
C20 C21 C22 115.8(4)
C20 C21 H21A 108.3
C22 C21 H21A 108.3
C20 C21 H21B 108.3
C22 C21 H21B 108.3
H21A C21 H21B 107.4
C23 C22 C21 112.6(4)
C23 C22 H22A 109.1
C21 C22 H22A 109.1
C23 C22 H22B 109.1
C21 C22 H22B 109.1
H22A C22 H22B 107.8
C24 C23 C22 126.4(5)
C24 C23 Rh1 70.0(3)
C22 C23 Rh1 110.5(3)
C24 C23 H23 116.8
C22 C23 H23 116.8
Rh1 C23 H23 89.5
C23 C24 C25 127.7(5)
C23 C24 Rh1 74.4(3)
C25 C24 Rh1 105.8(3)
C23 C24 H24 116.2
C25 C24 H24 116.2
Rh1 C24 H24 89.8
C24 C25 C26 115.8(4)
C24 C25 H25A 108.3
C26 C25 H25A 108.3
C24 C25 H25B 108.3
C26 C25 H25B 108.3
H25A C25 H25B 107.4
C19 C26 C25 113.4(4)
C19 C26 H26A 108.9
C25 C26 H26A 108.9
C19 C26 H26B 108.9
C25 C26 H26B 108.9
H26A C26 H26B 107.7
C28 C27 H27A 109.5
C28 C27 H27B 109.5
H27A C27 H27B 109.5
C28 C27 H27C 109.5
H27A C27 H27C 109.5
H27B C27 H27C 109.5
C27 C28 C29 128.6(8)
C27 C28 Cl1 113.2(7)
C29 C28 Cl1 117.3(7)
C27 C28 H28 93.2
C29 C28 H28 93.2
Cl1 C28 H28 93.2
C30 C29 C28 131.1(11)
C30 C29 H29A 104.5
C28 C29 H29A 104.5
C30 C29 H29B 104.5
C28 C29 H29B 104.5
H29A C29 H29B 105.6
C29 C30 H30A 109.5
C29 C30 H30B 109.5
H30A C30 H30B 109.5
C29 C30 H30C 109.5
H30A C30 H30C 109.5
H30B C30 H30C 109.5
C6 N1 C7 116.4(4)
C13 N2 C12 116.0(4)
C1 P1 C6 102.6(2)
C1 P1 C2 107.0(2)
C6 P1 C2 101.59(19)
C1 P1 Rh1 122.71(17)
C6 P1 Rh1 108.98(15)
C2 P1 Rh1 111.63(17)
C14 P2 C13 103.8(2)
C14 P2 C15 106.3(2)
C13 P2 C15 102.6(2)
C14 P2 Rh1 122.72(17)
C13 P2 Rh1 109.45(17)
C15 P2 Rh1 109.95(17)
C24 Rh1 C20 95.3(2)
C24 Rh1 C23 35.56(16)
C20 Rh1 C23 80.70(19)
C24 Rh1 P2 100.33(16)
C20 Rh1 P2 142.56(15)
C23 Rh1 P2 92.59(14)
C24 Rh1 P1 140.14(15)
C20 Rh1 P1 103.06(15)
C23 Rh1 P1 175.18(13)
P2 Rh1 P1 86.22(6)
C24 Rh1 C19 80.38(19)
C20 Rh1 C19 34.45(16)
C23 Rh1 C19 86.28(18)
P2 Rh1 C19 176.96(12)
P1 Rh1 C19 95.13(13)
F4 Sb1 F2 179.7(2)
F4 Sb1 F5 90.5(2)
F2 Sb1 F5 89.81(19)
F4 Sb1 F6 90.2(2)
F2 Sb1 F6 89.48(19)
F5 Sb1 F6 179.12(19)
F4 Sb1 F1 89.44(16)
F2 Sb1 F1 90.47(16)
F5 Sb1 F1 89.07(15)
F6 Sb1 F1 90.41(14)
F4 Sb1 F3 90.33(14)
F2 Sb1 F3 89.76(15)
F5 Sb1 F3 91.18(15)
F6 Sb1 F3 89.34(14)
F1 Sb1 F3 179.66(16)

loop_
_geom_bond_atom_site_label_1
_geom_bond_atom_site_label_2
_geom_bond_distance
C1 P1 1.792(4)
C1 H1A 0.9800
C1 H1B 0.9800
C1 H1C 0.9800
C2 C5 1.521(7)
C2 C3 1.522(6)
C2 C4 1.532(7)
C2 P1 1.871(5)
C3 H3A 0.9800
C3 H3B 0.9800
C3 H3C 0.9800
C4 H4A 0.9800
C4 H4B 0.9800
C4 H4C 0.9800
C5 H5A 0.9800
C5 H5B 0.9800
C5 H5C 0.9800
C6 N1 1.318(5)
C6 C13 1.420(6)
C6 P1 1.822(5)
C7 N1 1.357(6)
C7 C12 1.414(6)
C7 C8 1.415(7)
C8 C9 1.360(6)
C8 H8 0.9500
C9 C10 1.388(7)
C9 H9 0.9500
C10 C11 1.347(7)
C10 H10 0.9500
C11 C12 1.406(6)
C11 H11 0.9500
C12 N2 1.376(6)
C13 N2 1.314(6)
C13 P2 1.829(5)
C14 P2 1.805(5)
C14 H14A 0.9800
C14 H14B 0.9800
C14 H14C 0.9800
C15 C18 1.519(6)
C15 C16 1.529(6)
C15 C17 1.550(7)
C15 P2 1.874(5)
C16 H16A 0.9800
C16 H16B 0.9800
C16 H16C 0.9800
C17 H17A 0.9800
C17 H17B 0.9800
C17 H17C 0.9800
C18 H18A 0.9800
C18 H18B 0.9800
C18 H18C 0.9800
C19 C20 1.344(6)
C19 C26 1.509(6)
C19 Rh1 2.310(5)
C19 H19 0.9500
C20 C21 1.499(6)
C20 Rh1 2.221(5)
C20 H20 0.9500
C21 C22 1.527(7)
C21 H21A 0.9900
C21 H21B 0.9900
C22 C23 1.501(6)
C22 H22A 0.9900
C22 H22B 0.9900
C23 C24 1.362(6)
C23 Rh1 2.256(5)
C23 H23 0.9500
C24 C25 1.482(7)
C24 Rh1 2.201(5)
C24 H24 0.9500
C25 C26 1.523(7)
C25 H25A 0.9900
C25 H25B 0.9900
C26 H26A 0.9900
C26 H26B 0.9900
C27 C28 1.342(10)
C27 H27A 0.9800
C27 H27B 0.9800
C27 H27C 0.9800
C28 C29 1.403(11)
C28 Cl1 1.788(7)
C28 H28 1.0000
C29 C30 1.334(10)
C29 H29A 0.9900
C29 H29B 0.9900
C30 H30A 0.9800
C30 H30B 0.9800
C30 H30C 0.9800
F1 Sb1 1.857(3)
F2 Sb1 1.832(3)
F3 Sb1 1.861(3)
F4 Sb1 1.827(3)
F5 Sb1 1.841(3)
F6 Sb1 1.844(4)
P1 Rh1 2.283(2)
P2 Rh1 2.258(2)

loop_
_geom_torsion_atom_site_label_1
_geom_torsion_atom_site_label_2
_geom_torsion_atom_site_label_3
_geom_torsion_atom_site_label_4
_geom_torsion
N1 C7 C8 C9 -179.8(4)
C12 C7 C8 C9 1.8(7)
C7 C8 C9 C10 -0.2(8)
C8 C9 C10 C11 -1.1(9)
C9 C10 C11 C12 0.9(9)
C10 C11 C12 N2 177.8(5)
C10 C11 C12 C7 0.7(8)
N1 C7 C12 N2 2.6(7)
C8 C7 C12 N2 -179.0(4)
N1 C7 C12 C11 179.6(4)
C8 C7 C12 C11 -2.0(7)
N1 C6 C13 N2 5.1(7)
P1 C6 C13 N2 -171.0(4)
N1 C6 C13 P2 -171.6(3)
P1 C6 C13 P2 12.2(5)
C26 C19 C20 C21 0.9(9)
Rh1 C19 C20 C21 98.4(5)
C26 C19 C20 Rh1 -97.5(5)
C19 C20 C21 C22 -39.6(7)
Rh1 C20 C21 C22 44.2(5)
C20 C21 C22 C23 -38.4(7)
C21 C22 C23 C24 90.5(6)
C21 C22 C23 Rh1 10.8(6)
C22 C23 C24 C25 -3.0(9)
Rh1 C23 C24 C25 98.1(5)
C22 C23 C24 Rh1 -101.2(5)
C23 C24 C25 C26 -37.0(8)
Rh1 C24 C25 C26 45.4(5)
C20 C19 C26 C25 88.1(7)
Rh1 C19 C26 C25 10.7(5)
C24 C25 C26 C19 -38.9(7)
C27 C28 C29 C30 -165.0(13)
Cl1 C28 C29 C30 27(2)
C13 C6 N1 C7 -2.3(6)
P1 C6 N1 C7 173.7(3)
C12 C7 N1 C6 -1.4(7)
C8 C7 N1 C6 -179.7(4)
C6 C13 N2 C12 -3.7(7)
P2 C13 N2 C12 173.0(3)
C11 C12 N2 C13 -177.0(4)
C7 C12 N2 C13 0.1(7)
N1 C6 P1 C1 44.0(4)
C13 C6 P1 C1 -139.8(4)
N1 C6 P1 C2 -66.6(4)
C13 C6 P1 C2 109.6(4)
N1 C6 P1 Rh1 175.4(3)
C13 C6 P1 Rh1 -8.4(4)
C5 C2 P1 C1 -167.4(3)
C3 C2 P1 C1 73.2(4)
C4 C2 P1 C1 -47.0(4)
C5 C2 P1 C6 -60.3(4)
C3 C2 P1 C6 -179.6(4)
C4 C2 P1 C6 60.2(4)
C5 C2 P1 Rh1 55.7(4)
C3 C2 P1 Rh1 -63.6(4)
C4 C2 P1 Rh1 176.2(3)
N2 C13 P2 C14 40.1(5)
C6 C13 P2 C14 -143.0(4)
N2 C13 P2 C15 -70.5(4)
C6 C13 P2 C15 106.3(4)
N2 C13 P2 Rh1 172.8(4)
C6 C13 P2 Rh1 -10.4(4)
C18 C15 P2 C14 72.4(4)
C16 C15 P2 C14 -168.1(4)
C17 C15 P2 C14 -48.0(4)
C18 C15 P2 C13 -178.9(4)
C16 C15 P2 C13 -59.3(4)
C17 C15 P2 C13 60.8(4)
C18 C15 P2 Rh1 -62.5(4)
C16 C15 P2 Rh1 57.0(4)
C17 C15 P2 Rh1 177.1(3)
C23 C24 Rh1 C20 65.9(3)
C25 C24 Rh1 C20 -59.6(4)
C25 C24 Rh1 C23 -125.5(5)
C23 C24 Rh1 P2 -79.9(3)
C25 C24 Rh1 P2 154.6(3)
C23 C24 Rh1 P1 -176.4(2)
C25 C24 Rh1 P1 58.1(5)
C23 C24 Rh1 C19 97.1(3)
C25 C24 Rh1 C19 -28.4(4)
C19 C20 Rh1 C24 64.5(3)
C21 C20 Rh1 C24 -60.2(4)
C19 C20 Rh1 C23 97.0(3)
C21 C20 Rh1 C23 -27.6(3)
C19 C20 Rh1 P2 179.1(2)
C21 C20 Rh1 P2 54.4(4)
C19 C20 Rh1 P1 -79.9(3)
C21 C20 Rh1 P1 155.5(3)
C21 C20 Rh1 C19 -124.7(5)
C22 C23 Rh1 C24 122.6(5)
C24 C23 Rh1 C20 -112.9(3)
C22 C23 Rh1 C20 9.7(4)
C24 C23 Rh1 P2 104.2(3)
C22 C23 Rh1 P2 -133.2(4)
C24 C23 Rh1 P1 28.5(18)
C22 C23 Rh1 P1 151.1(14)
C24 C23 Rh1 C19 -78.6(3)
C22 C23 Rh1 C19 44.0(4)
C14 P2 Rh1 C24 -14.6(2)
C13 P2 Rh1 C24 -136.5(2)
C15 P2 Rh1 C24 111.5(2)
C14 P2 Rh1 C20 -127.6(3)
C13 P2 Rh1 C20 110.5(3)
C15 P2 Rh1 C20 -1.5(3)
C14 P2 Rh1 C23 -49.5(2)
C13 P2 Rh1 C23 -171.4(2)
C15 P2 Rh1 C23 76.6(2)
C14 P2 Rh1 P1 125.8(2)
C13 P2 Rh1 P1 3.88(17)
C15 P2 Rh1 P1 -108.12(17)
C14 P2 Rh1 C19 -118(2)
C13 P2 Rh1 C19 120(2)
C15 P2 Rh1 C19 8(2)
C1 P1 Rh1 C24 -137.4(3)
C6 P1 Rh1 C24 103.0(3)
C2 P1 Rh1 C24 -8.4(3)
C1 P1 Rh1 C20 -22.3(2)
C6 P1 Rh1 C20 -141.9(2)
C2 P1 Rh1 C20 106.7(2)
C1 P1 Rh1 C23 -163.1(16)
C6 P1 Rh1 C23 77.3(17)
C2 P1 Rh1 C23 -34.1(17)
C1 P1 Rh1 P2 121.0(2)
C6 P1 Rh1 P2 1.39(14)
C2 P1 Rh1 P2 -110.01(17)
C1 P1 Rh1 C19 -56.3(2)
C6 P1 Rh1 C19 -175.87(18)
C2 P1 Rh1 C19 72.7(2)
C20 C19 Rh1 C24 -114.3(4)
C26 C19 Rh1 C24 10.0(3)
C26 C19 Rh1 C20 124.3(5)
C20 C19 Rh1 C23 -79.0(3)
C26 C19 Rh1 C23 45.3(3)
C20 C19 Rh1 P2 -11(3)
C26 C19 Rh1 P2 114(2)
C20 C19 Rh1 P1 105.7(3)
C26 C19 Rh1 P1 -130.1(3)
